data_7014646
loop_
_publ_author_name
'Nomura, Mitsushiro'

_publ_section_title
;
 Organometallic dithiolene complexes of the group 8-10 metals:
 Reactivities, structures and electrochemical behavior.
;
_journal_issue 10
_journal_name_full 'Dalton transactions (Cambridge, England : 2003)'
_journal_page_first 2112
_journal_page_last 2140
_journal_paper_doi 10.1039/c0dt01025a
_journal_volume 40
_journal_year 2011
_chemical_formula_moiety 'C17 H23 O4 Rh S2 '
_chemical_formula_sum 'C17 H23 O4 Rh S2'
_chemical_formula_weight 458.39
_space_group_IT_number 29
_symmetry_cell_setting orthorhombic
_symmetry_Int_Tables_number 29
_symmetry_space_group_name_Hall 'P 2c -2ac'
_symmetry_space_group_name_H-M 'P c a 21'
_cell_angle_alpha 90.0000
_cell_angle_beta 90.0000
_cell_angle_gamma 90.0000
_cell_formula_units_Z 4
_cell_length_a 17.3264(5)
_cell_length_b 8.5340(2)
_cell_length_c 12.7851(4)
_cell_measurement_reflns_used 5016
_cell_measurement_temperature 298.1
_cell_measurement_theta_max 27.5
_cell_measurement_theta_min 3.1
_cell_volume 1890.45(9)
_computing_cell_refinement CrystalClear
_computing_data_collection CrystalClear
_computing_data_reduction CrystalStructure
_computing_publication_material 'CrystalStructure 3.8'
_computing_structure_refinement CRYSTALS
_computing_structure_solution SIR92
_diffrn_ambient_temperature 293(2)
_diffrn_detector_area_resol_mean 7.31
_diffrn_measured_fraction_theta_full 0.998
_diffrn_measured_fraction_theta_max 0.998
_diffrn_measurement_device_type 'Rigaku Mercury'
_diffrn_measurement_method \w
_diffrn_radiation_type 'Mo K\a'
_diffrn_radiation_wavelength 0.71070
_diffrn_reflns_av_R_equivalents 0.021
_diffrn_reflns_limit_h_max 22
_diffrn_reflns_limit_h_min -22
_diffrn_reflns_limit_k_max 11
_diffrn_reflns_limit_k_min -10
_diffrn_reflns_limit_l_max 14
_diffrn_reflns_limit_l_min -16
_diffrn_reflns_number 13983
_diffrn_reflns_theta_full 27.48
_diffrn_reflns_theta_max 27.48
_exptl_absorpt_coefficient_mu 1.139
_exptl_absorpt_correction_T_max 0.955
_exptl_absorpt_correction_T_min 0.895
_exptl_absorpt_correction_type multi-scan
_exptl_absorpt_process_details 'Jacobson, R. (1998) Private communication'
_exptl_crystal_colour reddishbrown
_exptl_crystal_density_diffrn 1.610
_exptl_crystal_density_method 'not measured'
_exptl_crystal_description block
_exptl_crystal_F_000 936.00
_exptl_crystal_size_max 0.09
_exptl_crystal_size_mid 0.04
_exptl_crystal_size_min 0.04
_refine_diff_density_max 2.00
_refine_diff_density_min -0.50
_refine_ls_extinction_method none
_refine_ls_goodness_of_fit_ref 1.030
_refine_ls_hydrogen_treatment refall
_refine_ls_number_parameters 240
_refine_ls_number_reflns 3538
_refine_ls_R_factor_gt 0.0293
_refine_ls_shift/su_max 0.0041
_refine_ls_structure_factor_coef Fsqd
_refine_ls_weighting_details 'w = 1/[0.0010Fo^2^ + 0.4000\s(Fo^2^) + 0.5000]/(4Fo^2^)'
_refine_ls_weighting_scheme calc
_refine_ls_wR_factor_ref 0.0847
_reflns_number_gt 3527
_reflns_number_total 3953
_reflns_threshold_expression F^2^>2.0\s(F^2^)
_cod_data_source_file C0DT01025A.TXT
_cod_data_source_block '__(C5Me5)Rh(CH2)(dcmedt)'
_cod_original_formula_sum 'C17 H23 O4 Rh S2 '
_cod_database_code 7014646

loop_
_symmetry_equiv_pos_site_id
_symmetry_equiv_pos_as_xyz
1 +X,+Y,+Z
2 1/2-X,+Y,1/2+Z
3 1/2+X,-Y,+Z
4 -X,-Y,1/2+Z

loop_
_atom_site_label
_atom_site_type_symbol
_atom_site_fract_x
_atom_site_fract_y
_atom_site_fract_z
_atom_site_U_iso_or_equiv
_atom_site_adp_type
_atom_site_occupancy
_atom_site_symmetry_multiplicity
_atom_site_calc_flag
_atom_site_refinement_flags
_atom_site_disorder_assembly
_atom_site_disorder_group
Rh(1) Rh 0.650050(10) 0.17349(3) 0.17759(7) 0.02931(6) Uani 1.00 1 d . . .
S(1) S 0.74065(6) 0.35445(13) 0.11870(11) 0.0409(2) Uani 1.00 1 d . . .
S(2) S 0.57087(6) 0.25992(13) 0.04275(10) 0.0412(2) Uani 1.00 1 d . . .
O(1) O 0.7169(2) 0.6429(4) -0.1169(2) 0.0512(9) Uani 1.00 1 d . . .
O(2) O 0.81693(17) 0.5565(3) -0.0222(2) 0.0458(8) Uani 1.00 1 d . . .
O(3) O 0.5368(2) 0.5812(4) -0.0946(2) 0.0579(10) Uani 1.00 1 d . . .
O(4) O 0.60128(19) 0.4172(3) -0.1997(2) 0.0482(9) Uani 1.00 1 d . . .
C(1) C 0.6976(2) 0.4386(4) 0.0063(3) 0.0345(9) Uani 1.00 1 d . . .
C(2) C 0.6244(2) 0.3988(4) -0.0203(3) 0.0342(9) Uani 1.00 1 d . . .
C(3) C 0.7427(2) 0.5561(4) -0.0512(3) 0.0373(11) Uani 1.00 1 d . . .
C(4) C 0.8666(3) 0.6693(5) -0.0721(4) 0.0517(14) Uani 1.00 1 d . . .
C(5) C 0.5827(2) 0.4795(5) -0.1069(3) 0.0418(11) Uani 1.00 1 d . . .
C(6) C 0.5665(3) 0.4940(8) -0.2890(4) 0.0695(18) Uani 1.00 1 d . . .
C(7) C 0.6725(3) 0.4018(5) 0.2166(3) 0.0529(13) Uani 1.00 1 d . . .
C(8) C 0.6309(2) 0.0650(4) 0.3311(3) 0.0378(10) Uani 1.00 1 d . . .
C(9) C 0.7055(2) 0.0259(4) 0.2940(3) 0.0335(9) Uani 1.00 1 d . . .
C(10) C 0.6975(2) -0.0688(4) 0.2002(3) 0.0377(11) Uani 1.00 1 d . . .
C(11) C 0.6188(2) -0.0790(3) 0.1760(4) 0.0396(9) Uani 1.00 1 d . . .
C(12) C 0.5763(2) 0.0080(5) 0.2554(3) 0.0425(11) Uani 1.00 1 d . . .
C(13) C 0.6122(3) 0.1513(6) 0.4293(4) 0.0571(15) Uani 1.00 1 d . . .
C(14) C 0.7802(2) 0.0566(6) 0.3497(4) 0.0512(13) Uani 1.00 1 d . . .
C(15) C 0.7631(3) -0.1428(6) 0.1435(4) 0.0581(15) Uani 1.00 1 d . . .
C(16) C 0.5847(3) -0.1696(5) 0.0871(4) 0.0621(17) Uani 1.00 1 d . . .
C(17) C 0.4899(2) 0.0125(7) 0.2650(5) 0.0670(18) Uani 1.00 1 d . . .
H(1) H 0.8889 0.6246 -0.1331 0.062 Uiso 1.00 1 c R . .
H(2) H 0.9064 0.6986 -0.0249 0.062 Uiso 1.00 1 c R . .
H(3) H 0.8374 0.7592 -0.0909 0.062 Uiso 1.00 1 c R . .
H(4) H 0.5184 0.4456 -0.3043 0.083 Uiso 1.00 1 c R . .
H(5) H 0.5998 0.4852 -0.3477 0.084 Uiso 1.00 1 c R . .
H(6) H 0.5583 0.6016 -0.2734 0.084 Uiso 1.00 1 c R . .
H(7) H 0.6343 0.4772 0.1992 0.063 Uiso 1.00 1 c R . .
H(8) H 0.6914 0.4221 0.2851 0.063 Uiso 1.00 1 c R . .
H(9) H 0.6585 0.1778 0.4649 0.069 Uiso 1.00 1 c R . .
H(10) H 0.5813 0.0867 0.4728 0.069 Uiso 1.00 1 c R . .
H(11) H 0.5847 0.2443 0.4125 0.069 Uiso 1.00 1 c R . .
H(12) H 0.8213 0.0125 0.3103 0.062 Uiso 1.00 1 c R . .
H(13) H 0.7788 0.0097 0.4171 0.062 Uiso 1.00 1 c R . .
H(14) H 0.7880 0.1663 0.3567 0.062 Uiso 1.00 1 c R . .
H(15) H 0.7449 -0.1938 0.0822 0.070 Uiso 1.00 1 c R . .
H(16) H 0.7872 -0.2173 0.1880 0.070 Uiso 1.00 1 c R . .
H(17) H 0.7994 -0.0643 0.1246 0.070 Uiso 1.00 1 c R . .
H(18) H 0.5300 -0.1672 0.0925 0.075 Uiso 1.00 1 c R . .
H(19) H 0.6020 -0.2751 0.0901 0.075 Uiso 1.00 1 c R . .
H(20) H 0.6001 -0.1242 0.0225 0.075 Uiso 1.00 1 c R . .
H(21) H 0.4765 0.0703 0.3258 0.081 Uiso 1.00 1 c R . .
H(22) H 0.4702 -0.0911 0.2706 0.081 Uiso 1.00 1 c R . .
H(23) H 0.4683 0.0619 0.2051 0.081 Uiso 1.00 1 c R . .

loop_
_atom_site_aniso_label
_atom_site_aniso_U_11
_atom_site_aniso_U_22
_atom_site_aniso_U_33
_atom_site_aniso_U_12
_atom_site_aniso_U_13
_atom_site_aniso_U_23
Rh(1) 0.02981(13) 0.02937(14) 0.02874(15) 0.00028(9) -0.00017(14) 0.00062(16)
S(1) 0.0371(5) 0.0445(5) 0.0410(6) -0.0087(4) -0.0099(4) 0.0089(4)
S(2) 0.0318(4) 0.0463(5) 0.0455(5) -0.0028(4) -0.0048(4) 0.0091(4)
O(1) 0.0522(18) 0.0492(17) 0.052(2) -0.0017(14) -0.0054(15) 0.0227(15)
O(2) 0.0344(15) 0.0484(16) 0.055(2) -0.0037(12) -0.0004(13) 0.0107(14)
O(3) 0.060(2) 0.056(2) 0.058(2) 0.0256(16) -0.0107(16) 0.0013(16)
O(4) 0.0563(18) 0.0541(19) 0.0343(17) 0.0110(15) -0.0083(13) 0.0001(14)
C(1) 0.0336(18) 0.0357(18) 0.034(2) 0.0014(14) -0.0043(14) 0.0034(15)
C(2) 0.0368(19) 0.0334(19) 0.033(2) 0.0006(16) -0.0016(15) -0.0004(17)
C(3) 0.042(2) 0.0297(17) 0.040(2) 0.0036(17) -0.0021(18) -0.0019(15)
C(4) 0.043(2) 0.048(2) 0.064(3) -0.0107(18) 0.005(2) 0.011(2)
C(5) 0.041(2) 0.039(2) 0.046(2) -0.0012(17) -0.0098(17) 0.0020(18)
C(6) 0.067(3) 0.097(4) 0.044(3) 0.006(3) -0.015(2) 0.019(2)
C(7) 0.080(3) 0.041(2) 0.037(2) -0.002(2) -0.002(2) -0.0054(18)
C(8) 0.044(2) 0.037(2) 0.033(2) 0.0019(16) 0.0021(17) 0.0057(16)
C(9) 0.0328(19) 0.0296(18) 0.038(2) 0.0023(14) -0.0027(15) 0.0064(15)
C(10) 0.044(2) 0.0278(16) 0.041(2) 0.0018(14) 0.0004(15) 0.0056(15)
C(11) 0.0437(18) 0.0299(15) 0.045(2) -0.0023(13) -0.005(2) 0.004(2)
C(12) 0.0340(19) 0.041(2) 0.053(2) -0.0066(16) -0.0016(17) 0.0133(19)
C(13) 0.061(3) 0.065(3) 0.045(2) 0.016(2) 0.017(2) 0.005(2)
C(14) 0.045(2) 0.055(2) 0.054(2) -0.005(2) -0.011(2) 0.004(2)
C(15) 0.069(3) 0.048(2) 0.057(3) 0.012(2) 0.020(2) 0.004(2)
C(16) 0.068(3) 0.045(2) 0.074(4) -0.011(2) -0.027(3) -0.008(2)
C(17) 0.040(2) 0.070(3) 0.091(4) -0.005(2) 0.003(2) 0.014(3)

loop_
_atom_type_symbol
_atom_type_description
_atom_type_scat_dispersion_real
_atom_type_scat_dispersion_imag
_atom_type_scat_source
C C 0.003 0.002
;
International Tables for Crystallography
(1992, Vol. C, Tables 4.2.6.8 and 6.1.1.4)
;
H H 0.000 0.000
;
International Tables for Crystallography
(1992, Vol. C, Table 6.1.1.4)
;
O O 0.011 0.006
;
International Tables for Crystallography
(1992, Vol. C, Tables 4.2.6.8 and 6.1.1.4)
;
Rh Rh -1.118 0.919
;
International Tables for Crystallography
(1992, Vol. C, Tables 4.2.6.8 and 6.1.1.4)
;
S S 0.125 0.123
;
International Tables for Crystallography
(1992, Vol. C, Tables 4.2.6.8 and 6.1.1.4)
;

loop_
_geom_angle_atom_site_label_1
_geom_angle_atom_site_label_2
_geom_angle_atom_site_label_3
_geom_angle
_geom_angle_publ_flag
_geom_angle_site_symmetry_1
_geom_angle_site_symmetry_2
_geom_angle_site_symmetry_3
S(1) Rh(1) S(2) 86.99(4) yes . . .
S(1) Rh(1) C(7) 47.14(15) yes . . .
S(1) Rh(1) C(8) 132.14(12) yes . . .
S(1) Rh(1) C(9) 107.95(10) yes . . .
S(1) Rh(1) C(10) 113.94(11) yes . . .
S(1) Rh(1) C(11) 143.62(12) yes . . .
S(1) Rh(1) C(12) 170.79(13) yes . . .
S(2) Rh(1) C(7) 89.48(15) yes . . .
S(2) Rh(1) C(8) 135.09(11) yes . . .
S(2) Rh(1) C(9) 162.34(10) yes . . .
S(2) Rh(1) C(10) 127.21(11) yes . . .
S(2) Rh(1) C(11) 99.03(13) yes . . .
S(2) Rh(1) C(12) 101.59(12) yes . . .
C(7) Rh(1) C(8) 102.24(17) yes . . .
C(7) Rh(1) C(9) 107.50(18) yes . . .
C(7) Rh(1) C(10) 140.83(19) yes . . .
C(7) Rh(1) C(11) 166.1(2) yes . . .
C(7) Rh(1) C(12) 128.71(19) yes . . .
C(8) Rh(1) C(9) 37.81(15) yes . . .
C(8) Rh(1) C(10) 63.33(15) yes . . .
C(8) Rh(1) C(11) 64.04(18) yes . . .
C(8) Rh(1) C(12) 38.66(16) yes . . .
C(9) Rh(1) C(10) 38.32(14) yes . . .
C(9) Rh(1) C(11) 63.38(16) yes . . .
C(9) Rh(1) C(12) 64.19(15) yes . . .
C(10) Rh(1) C(11) 36.60(14) yes . . .
C(10) Rh(1) C(12) 63.42(16) yes . . .
C(11) Rh(1) C(12) 38.88(17) yes . . .
Rh(1) S(1) C(1) 104.32(13) yes . . .
Rh(1) S(1) C(7) 58.11(16) yes . . .
C(1) S(1) C(7) 101.6(2) yes . . .
Rh(1) S(2) C(2) 104.46(14) yes . . .
C(3) O(2) C(4) 117.0(3) yes . . .
C(5) O(4) C(6) 114.8(3) yes . . .
S(1) C(1) C(2) 119.7(3) yes . . .
S(1) C(1) C(3) 117.3(2) yes . . .
C(2) C(1) C(3) 122.9(3) yes . . .
S(2) C(2) C(1) 124.3(3) yes . . .
S(2) C(2) C(5) 114.1(2) yes . . .
C(1) C(2) C(5) 121.6(3) yes . . .
O(1) C(3) O(2) 123.2(3) yes . . .
O(1) C(3) C(1) 124.8(4) yes . . .
O(2) C(3) C(1) 112.0(3) yes . . .
O(3) C(5) O(4) 124.6(4) yes . . .
O(3) C(5) C(2) 124.4(4) yes . . .
O(4) C(5) C(2) 111.0(3) yes . . .
Rh(1) C(7) S(1) 74.75(18) yes . . .
Rh(1) C(8) C(9) 70.3(2) yes . . .
Rh(1) C(8) C(12) 68.9(2) yes . . .
Rh(1) C(8) C(13) 125.2(3) yes . . .
C(9) C(8) C(12) 107.2(3) yes . . .
C(9) C(8) C(13) 126.6(4) yes . . .
C(12) C(8) C(13) 126.2(4) yes . . .
Rh(1) C(9) C(8) 71.9(2) yes . . .
Rh(1) C(9) C(10) 73.5(2) yes . . .
Rh(1) C(9) C(14) 127.2(2) yes . . .
C(8) C(9) C(10) 108.8(3) yes . . .
C(8) C(9) C(14) 125.9(3) yes . . .
C(10) C(9) C(14) 124.8(3) yes . . .
Rh(1) C(10) C(9) 68.2(2) yes . . .
Rh(1) C(10) C(11) 70.9(2) yes . . .
Rh(1) C(10) C(15) 127.4(3) yes . . .
C(9) C(10) C(11) 108.0(3) yes . . .
C(9) C(10) C(15) 124.5(4) yes . . .
C(11) C(10) C(15) 127.5(4) yes . . .
Rh(1) C(11) C(10) 72.5(2) yes . . .
Rh(1) C(11) C(12) 67.8(2) yes . . .
Rh(1) C(11) C(16) 127.2(3) yes . . .
C(10) C(11) C(12) 107.8(4) yes . . .
C(10) C(11) C(16) 125.7(4) yes . . .
C(12) C(11) C(16) 126.4(4) yes . . .
Rh(1) C(12) C(8) 72.4(2) yes . . .
Rh(1) C(12) C(11) 73.3(2) yes . . .
Rh(1) C(12) C(17) 127.8(3) yes . . .
C(8) C(12) C(11) 108.0(3) yes . . .
C(8) C(12) C(17) 126.3(4) yes . . .
C(11) C(12) C(17) 125.0(4) yes . . .
O(2) C(4) H(1) 109.8 no . . .
O(2) C(4) H(2) 109.1 no . . .
O(2) C(4) H(3) 109.5 no . . .
H(1) C(4) H(2) 109.5 no . . .
H(1) C(4) H(3) 109.5 no . . .
H(2) C(4) H(3) 109.5 no . . .
O(4) C(6) H(4) 109.3 no . . .
O(4) C(6) H(5) 109.6 no . . .
O(4) C(6) H(6) 109.5 no . . .
H(4) C(6) H(5) 109.5 no . . .
H(4) C(6) H(6) 109.5 no . . .
H(5) C(6) H(6) 109.5 no . . .
Rh(1) C(7) H(7) 117.1 no . . .
Rh(1) C(7) H(8) 117.6 no . . .
S(1) C(7) H(7) 117.0 no . . .
S(1) C(7) H(8) 117.6 no . . .
H(7) C(7) H(8) 109.5 no . . .
C(8) C(13) H(9) 109.8 no . . .
C(8) C(13) H(10) 109.3 no . . .
C(8) C(13) H(11) 109.4 no . . .
H(9) C(13) H(10) 109.5 no . . .
H(9) C(13) H(11) 109.5 no . . .
H(10) C(13) H(11) 109.5 no . . .
C(9) C(14) H(12) 109.0 no . . .
C(9) C(14) H(13) 109.6 no . . .
C(9) C(14) H(14) 109.8 no . . .
H(12) C(14) H(13) 109.5 no . . .
H(12) C(14) H(14) 109.5 no . . .
H(13) C(14) H(14) 109.5 no . . .
C(10) C(15) H(15) 110.0 no . . .
C(10) C(15) H(16) 109.1 no . . .
C(10) C(15) H(17) 109.3 no . . .
H(15) C(15) H(16) 109.5 no . . .
H(15) C(15) H(17) 109.5 no . . .
H(16) C(15) H(17) 109.5 no . . .
C(11) C(16) H(18) 109.1 no . . .
C(11) C(16) H(19) 109.5 no . . .
C(11) C(16) H(20) 109.8 no . . .
H(18) C(16) H(19) 109.5 no . . .
H(18) C(16) H(20) 109.5 no . . .
H(19) C(16) H(20) 109.5 no . . .
C(12) C(17) H(21) 108.9 no . . .
C(12) C(17) H(22) 109.8 no . . .
C(12) C(17) H(23) 109.7 no . . .
H(21) C(17) H(22) 109.5 no . . .
H(21) C(17) H(23) 109.5 no . . .
H(22) C(17) H(23) 109.5 no . . .

loop_
_geom_bond_atom_site_label_1
_geom_bond_atom_site_label_2
_geom_bond_distance
_geom_bond_publ_flag
_geom_bond_site_symmetry_1
_geom_bond_site_symmetry_2
Rh(1) S(1) 2.3272(11) yes . .
Rh(1) S(2) 2.3234(13) yes . .
Rh(1) C(7) 2.048(5) yes . .
Rh(1) C(8) 2.195(4) yes . .
Rh(1) C(9) 2.173(4) yes . .
Rh(1) C(10) 2.244(3) yes . .
Rh(1) C(11) 2.222(3) yes . .
Rh(1) C(12) 2.149(4) yes . .
S(1) C(1) 1.771(4) yes . .
S(1) C(7) 1.768(5) yes . .
S(2) C(2) 1.708(4) yes . .
O(1) C(3) 1.206(5) yes . .
O(2) C(3) 1.338(5) yes . .
O(2) C(4) 1.440(6) yes . .
O(3) C(5) 1.188(5) yes . .
O(4) C(5) 1.340(5) yes . .
O(4) C(6) 1.448(6) yes . .
C(1) C(2) 1.355(5) yes . .
C(1) C(3) 1.469(5) yes . .
C(2) C(5) 1.490(6) yes . .
C(8) C(9) 1.415(5) yes . .
C(8) C(12) 1.439(6) yes . .
C(8) C(13) 1.491(6) yes . .
C(9) C(10) 1.451(5) yes . .
C(9) C(14) 1.501(6) yes . .
C(10) C(11) 1.403(5) yes . .
C(10) C(15) 1.489(7) yes . .
C(11) C(12) 1.456(6) yes . .
C(11) C(16) 1.496(7) yes . .
C(12) C(17) 1.503(6) yes . .
C(4) H(1) 0.950 no . .
C(4) H(2) 0.950 no . .
C(4) H(3) 0.950 no . .
C(6) H(4) 0.950 no . .
C(6) H(5) 0.950 no . .
C(6) H(6) 0.950 no . .
C(7) H(7) 0.950 no . .
C(7) H(8) 0.950 no . .
C(13) H(9) 0.950 no . .
C(13) H(10) 0.950 no . .
C(13) H(11) 0.950 no . .
C(14) H(12) 0.950 no . .
C(14) H(13) 0.950 no . .
C(14) H(14) 0.950 no . .
C(15) H(15) 0.950 no . .
C(15) H(16) 0.950 no . .
C(15) H(17) 0.950 no . .
C(16) H(18) 0.950 no . .
C(16) H(19) 0.950 no . .
C(16) H(20) 0.950 no . .
C(17) H(21) 0.950 no . .
C(17) H(22) 0.950 no . .
C(17) H(23) 0.950 no . .

loop_
_geom_contact_atom_site_label_1
_geom_contact_atom_site_label_2
_geom_contact_distance
_geom_contact_publ_flag
_geom_contact_site_symmetry_1
_geom_contact_site_symmetry_2
Rh(1) C(1) 3.255(4) ? . .
Rh(1) C(2) 3.209(4) ? . .
Rh(1) C(13) 3.289(5) ? . .
Rh(1) C(14) 3.305(5) ? . .
Rh(1) C(15) 3.363(5) ? . .
Rh(1) C(16) 3.346(5) ? . .
Rh(1) C(17) 3.292(5) ? . .
S(1) S(2) 3.2011(15) ? . .
S(1) O(2) 2.823(3) ? . .
S(1) C(2) 2.712(4) ? . .
S(1) C(3) 2.772(4) ? . .
S(2) S(1) 3.2011(15) ? . .
S(2) O(3) 3.309(3) ? . .
S(2) O(4) 3.419(3) ? . .
S(2) C(1) 2.713(4) ? . .
S(2) C(5) 2.686(4) ? . .
S(2) C(7) 3.083(5) ? . .
S(2) C(11) 3.458(4) ? . .
S(2) C(12) 3.467(4) ? . .
O(1) O(2) 2.238(4) ? . .
O(1) O(3) 3.179(4) ? . .
O(1) O(4) 2.974(4) ? . .
O(1) C(1) 2.374(5) ? . .
O(1) C(2) 2.904(5) ? . .
O(1) C(4) 2.665(6) ? . .
O(1) C(5) 2.714(5) ? . .
O(1) C(7) 3.526(6) ? . 2_654
O(1) C(14) 3.556(6) ? . 2_664
O(1) C(15) 3.585(6) ? . 2_664
O(2) S(1) 2.823(3) ? . .
O(2) O(1) 2.238(4) ? . .
O(2) C(1) 2.329(4) ? . .
O(2) C(2) 3.596(4) ? . .
O(2) C(7) 3.595(5) ? . 2_654
O(2) C(15) 3.456(6) ? . 1_565
O(3) S(2) 3.309(3) ? . .
O(3) O(1) 3.179(4) ? . .
O(3) O(4) 2.239(4) ? . .
O(3) C(1) 3.303(5) ? . .
O(3) C(2) 2.373(5) ? . .
O(3) C(6) 2.644(6) ? . .
O(3) C(13) 3.460(6) ? . 4_664
O(3) C(16) 3.257(6) ? . 1_565
O(4) S(2) 3.419(3) ? . .
O(4) O(1) 2.974(4) ? . .
O(4) O(3) 2.239(4) ? . .
O(4) C(1) 3.123(5) ? . .
O(4) C(2) 2.333(5) ? . .
O(4) C(3) 3.319(5) ? . .
C(1) Rh(1) 3.255(4) ? . .
C(1) S(2) 2.713(4) ? . .
C(1) O(1) 2.374(5) ? . .
C(1) O(2) 2.329(4) ? . .
C(1) O(3) 3.303(5) ? . .
C(1) O(4) 3.123(5) ? . .
C(1) C(5) 2.485(6) ? . .
C(1) C(7) 2.742(6) ? . .
C(2) Rh(1) 3.209(4) ? . .
C(2) S(1) 2.712(4) ? . .
C(2) O(1) 2.904(5) ? . .
C(2) O(2) 3.596(4) ? . .
C(2) O(3) 2.373(5) ? . .
C(2) O(4) 2.333(5) ? . .
C(2) C(3) 2.481(5) ? . .
C(2) C(7) 3.142(6) ? . .
C(3) S(1) 2.772(4) ? . .
C(3) O(4) 3.319(5) ? . .
C(3) C(2) 2.481(5) ? . .
C(3) C(4) 2.369(6) ? . .
C(3) C(5) 2.935(6) ? . .
C(3) C(7) 3.564(6) ? . 2_654
C(3) C(15) 3.595(6) ? . 1_565
C(4) O(1) 2.665(6) ? . .
C(4) C(3) 2.369(6) ? . .
C(4) C(8) 3.597(6) ? . 2_664
C(5) S(2) 2.686(4) ? . .
C(5) O(1) 2.714(5) ? . .
C(5) C(1) 2.485(6) ? . .
C(5) C(3) 2.935(6) ? . .
C(5) C(6) 2.349(7) ? . .
C(6) O(3) 2.644(6) ? . .
C(6) C(5) 2.349(7) ? . .
C(7) S(2) 3.083(5) ? . .
C(7) O(1) 3.526(6) ? . 2_655
C(7) O(2) 3.595(5) ? . 2_655
C(7) C(1) 2.742(6) ? . .
C(7) C(2) 3.142(6) ? . .
C(7) C(3) 3.564(6) ? . 2_655
C(7) C(8) 3.304(6) ? . .
C(7) C(9) 3.405(6) ? . .
C(8) C(4) 3.597(6) ? . 2_645
C(8) C(7) 3.304(6) ? . .
C(8) C(10) 2.331(5) ? . .
C(8) C(11) 2.342(6) ? . .
C(8) C(14) 2.598(6) ? . .
C(8) C(17) 2.625(6) ? . .
C(9) C(7) 3.405(6) ? . .
C(9) C(11) 2.309(6) ? . .
C(9) C(12) 2.297(5) ? . .
C(9) C(13) 2.598(6) ? . .
C(9) C(15) 2.602(6) ? . .
C(10) C(8) 2.331(5) ? . .
C(10) C(12) 2.310(6) ? . .
C(10) C(14) 2.617(6) ? . .
C(10) C(16) 2.580(7) ? . .
C(11) S(2) 3.458(4) ? . .
C(11) C(8) 2.342(6) ? . .
C(11) C(9) 2.309(6) ? . .
C(11) C(15) 2.594(7) ? . .
C(11) C(17) 2.625(6) ? . .
C(12) S(2) 3.467(4) ? . .
C(12) C(9) 2.297(5) ? . .
C(12) C(10) 2.310(6) ? . .
C(12) C(13) 2.613(7) ? . .
C(12) C(16) 2.635(7) ? . .
C(13) Rh(1) 3.289(5) ? . .
C(13) O(3) 3.460(6) ? . 4_665
C(13) C(9) 2.598(6) ? . .
C(13) C(12) 2.613(7) ? . .
C(13) C(14) 3.187(7) ? . .
C(13) C(17) 3.211(8) ? . .
C(14) Rh(1) 3.305(5) ? . .
C(14) O(1) 3.556(6) ? . 2_645
C(14) C(8) 2.598(6) ? . .
C(14) C(10) 2.617(6) ? . .
C(14) C(13) 3.187(7) ? . .
C(14) C(15) 3.152(7) ? . .
C(15) Rh(1) 3.363(5) ? . .
C(15) O(1) 3.585(6) ? . 2_645
C(15) O(2) 3.456(6) ? . 1_545
C(15) C(3) 3.595(6) ? . 1_545
C(15) C(9) 2.602(6) ? . .
C(15) C(11) 2.594(7) ? . .
C(15) C(14) 3.152(7) ? . .
C(15) C(16) 3.183(9) ? . .
C(16) Rh(1) 3.346(5) ? . .
C(16) O(3) 3.257(6) ? . 1_545
C(16) C(10) 2.580(7) ? . .
C(16) C(12) 2.635(7) ? . .
C(16) C(15) 3.183(9) ? . .
C(16) C(17) 3.207(8) ? . .
C(17) Rh(1) 3.292(5) ? . .
C(17) C(8) 2.625(6) ? . .
C(17) C(11) 2.625(6) ? . .
C(17) C(13) 3.211(8) ? . .
C(17) C(16) 3.207(8) ? . .
Rh(1) H(7) 2.621 ? . .
Rh(1) H(8) 2.627 ? . .
Rh(1) H(11) 3.266 ? . .
Rh(1) H(14) 3.310 ? . .
Rh(1) H(17) 3.358 ? . .
Rh(1) H(20) 3.337 ? . .
Rh(1) H(23) 3.308 ? . .
S(1) H(5) 3.013 ? . 2_655
S(1) H(7) 2.356 ? . .
S(1) H(8) 2.364 ? . .
S(1) H(9) 3.031 ? . 2_654
S(1) H(14) 3.537 ? . .
S(2) H(2) 3.000 ? . 3_465
S(2) H(4) 3.541 ? . 4_665
S(2) H(6) 3.454 ? . 4_665
S(2) H(7) 2.940 ? . .
S(2) H(14) 3.504 ? . 2_654
S(2) H(20) 3.327 ? . .
S(2) H(23) 3.213 ? . .
O(1) H(1) 2.990 ? . .
O(1) H(2) 3.519 ? . .
O(1) H(3) 2.336 ? . .
O(1) H(6) 3.418 ? . .
O(1) H(8) 2.765 ? . 2_654
O(1) H(12) 3.355 ? . 2_664
O(1) H(13) 3.161 ? . 2_664
O(1) H(15) 2.943 ? . 1_565
O(1) H(16) 2.766 ? . 2_664
O(1) H(19) 3.385 ? . 1_565
O(1) H(20) 3.351 ? . 1_565
O(2) H(1) 1.975 ? . .
O(2) H(2) 1.967 ? . .
O(2) H(3) 1.972 ? . .
O(2) H(5) 2.726 ? . 2_655
O(2) H(8) 2.721 ? . 2_654
O(2) H(9) 3.264 ? . 2_654
O(2) H(11) 3.271 ? . 2_654
O(2) H(15) 2.807 ? . 1_565
O(2) H(16) 3.349 ? . 1_565
O(3) H(1) 3.146 ? . 3_465
O(3) H(2) 3.406 ? . 3_465
O(3) H(4) 2.938 ? . .
O(3) H(5) 3.512 ? . .
O(3) H(6) 2.322 ? . .
O(3) H(10) 3.600 ? . 4_664
O(3) H(11) 2.580 ? . 4_664
O(3) H(18) 3.216 ? . 1_565
O(3) H(19) 2.891 ? . 1_565
O(3) H(20) 3.125 ? . 1_565
O(3) H(21) 3.151 ? . 4_664
O(4) H(4) 1.977 ? . .
O(4) H(5) 1.980 ? . .
O(4) H(6) 1.979 ? . .
O(4) H(8) 3.598 ? . 2_654
O(4) H(14) 2.965 ? . 2_654
O(4) H(22) 3.070 ? . 4_654
C(1) H(7) 2.718 ? . .
C(1) H(8) 3.568 ? . .
C(1) H(8) 3.424 ? . 2_654
C(1) H(9) 3.384 ? . 2_654
C(1) H(14) 3.021 ? . 2_654
C(1) H(15) 3.385 ? . 1_565
C(1) H(19) 3.139 ? . 1_565
C(2) H(7) 2.890 ? . .
C(2) H(14) 2.952 ? . 2_654
C(2) H(19) 3.144 ? . 1_565
C(3) H(1) 2.802 ? . .
C(3) H(2) 3.103 ? . .
C(3) H(3) 2.441 ? . .
C(3) H(8) 2.644 ? . 2_654
C(3) H(14) 3.569 ? . 2_654
C(3) H(15) 2.733 ? . 1_565
C(3) H(19) 3.359 ? . 1_565
C(4) H(5) 3.322 ? . 2_655
C(4) H(7) 3.352 ? . 2_654
C(4) H(8) 2.965 ? . 2_654
C(4) H(15) 3.116 ? . 1_565
C(4) H(17) 3.585 ? . 1_565
C(5) H(1) 3.491 ? . 3_465
C(5) H(2) 3.571 ? . 3_465
C(5) H(4) 2.775 ? . .
C(5) H(5) 3.094 ? . .
C(5) H(6) 2.408 ? . .
C(5) H(14) 3.519 ? . 2_654
C(5) H(19) 3.292 ? . 1_565
C(6) H(2) 3.516 ? . 2_654
C(6) H(7) 3.490 ? . 4_664
C(6) H(16) 3.547 ? . 2_664
C(6) H(18) 3.588 ? . 4_654
C(6) H(22) 3.579 ? . 4_654
C(7) H(1) 2.904 ? . 2_655
C(7) H(4) 3.565 ? . 4_665
C(7) H(11) 3.223 ? . .
C(7) H(14) 3.354 ? . .
C(7) H(19) 3.422 ? . 1_565
C(8) H(3) 2.847 ? . 2_645
C(8) H(8) 3.275 ? . .
C(8) H(9) 2.021 ? . .
C(8) H(10) 2.015 ? . .
C(8) H(11) 2.017 ? . .
C(8) H(12) 3.339 ? . .
C(8) H(13) 2.828 ? . .
C(8) H(14) 2.874 ? . .
C(8) H(21) 2.678 ? . .
C(8) H(22) 3.182 ? . .
C(8) H(23) 3.245 ? . .
C(9) H(3) 2.810 ? . 2_645
C(9) H(8) 3.392 ? . .
C(9) H(9) 2.668 ? . .
C(9) H(10) 3.183 ? . .
C(9) H(11) 3.186 ? . .
C(9) H(12) 2.021 ? . .
C(9) H(13) 2.028 ? . .
C(9) H(14) 2.030 ? . .
C(9) H(15) 3.363 ? . .
C(9) H(16) 2.854 ? . .
C(9) H(17) 2.817 ? . .
C(10) H(3) 3.107 ? . 2_645
C(10) H(12) 2.657 ? . .
C(10) H(13) 3.181 ? . .
C(10) H(14) 3.237 ? . .
C(10) H(15) 2.022 ? . .
C(10) H(16) 2.011 ? . .
C(10) H(17) 2.014 ? . .
C(10) H(18) 3.321 ? . .
C(10) H(19) 2.797 ? . .
C(10) H(20) 2.870 ? . .
C(11) H(1) 3.517 ? . 2_645
C(11) H(3) 3.371 ? . 2_645
C(11) H(15) 2.679 ? . .
C(11) H(16) 3.152 ? . .
C(11) H(17) 3.202 ? . .
C(11) H(18) 2.017 ? . .
C(11) H(19) 2.023 ? . .
C(11) H(20) 2.026 ? . .
C(11) H(21) 3.372 ? . .
C(11) H(22) 2.846 ? . .
C(11) H(23) 2.894 ? . .
C(12) H(3) 3.256 ? . 2_645
C(12) H(9) 3.363 ? . .
C(12) H(10) 2.862 ? . .
C(12) H(11) 2.851 ? . .
C(12) H(18) 2.686 ? . .
C(12) H(19) 3.240 ? . .
C(12) H(20) 3.210 ? . .
C(12) H(21) 2.022 ? . .
C(12) H(22) 2.033 ? . .
C(12) H(23) 2.031 ? . .
C(13) H(3) 3.467 ? . 2_645
C(13) H(8) 3.258 ? . .
C(13) H(13) 3.133 ? . .
C(13) H(14) 3.186 ? . .
C(13) H(17) 3.459 ? . 2_655
C(13) H(18) 3.232 ? . 4_655
C(13) H(21) 2.786 ? . .
C(14) H(3) 3.342 ? . 2_645
C(14) H(8) 3.575 ? . .
C(14) H(9) 2.772 ? . .
C(14) H(16) 3.122 ? . .
C(14) H(17) 3.076 ? . .
C(14) H(20) 3.401 ? . 2_655
C(14) H(21) 3.582 ? . 3_555
C(14) H(22) 3.456 ? . 3_555
C(15) H(2) 3.553 ? . 1_545
C(15) H(3) 3.367 ? . 1_545
C(15) H(12) 2.706 ? . .
C(15) H(13) 3.256 ? . 2_654
C(15) H(19) 3.087 ? . .
C(15) H(20) 3.225 ? . .
C(16) H(4) 3.266 ? . 4_655
C(16) H(7) 3.446 ? . 1_545
C(16) H(10) 3.302 ? . 4_654
C(16) H(13) 3.558 ? . 2_654
C(16) H(15) 2.784 ? . .
C(16) H(22) 3.145 ? . .
C(16) H(23) 3.201 ? . .
C(17) H(6) 3.432 ? . 4_665
C(17) H(10) 3.158 ? . .
C(17) H(11) 3.189 ? . .
C(17) H(12) 2.985 ? . 3_455
C(17) H(18) 2.775 ? . .
H(1) O(1) 2.990 ? . .
H(1) O(2) 1.975 ? . .
H(1) O(3) 3.146 ? . 3_565
H(1) C(3) 2.802 ? . .
H(1) C(5) 3.491 ? . 3_565
H(1) C(7) 2.904 ? . 2_654
H(1) C(11) 3.517 ? . 2_664
H(1) H(2) 1.551 ? . .
H(1) H(3) 1.551 ? . .
H(1) H(4) 3.192 ? . 3_565
H(1) H(7) 2.518 ? . 2_654
H(1) H(8) 2.452 ? . 2_654
H(1) H(11) 3.329 ? . 2_654
H(2) S(2) 3.000 ? . 3_565
H(2) O(1) 3.519 ? . .
H(2) O(2) 1.967 ? . .
H(2) O(3) 3.406 ? . 3_565
H(2) C(3) 3.103 ? . .
H(2) C(5) 3.571 ? . 3_565
H(2) C(6) 3.516 ? . 2_655
H(2) C(15) 3.553 ? . 1_565
H(2) H(1) 1.551 ? . .
H(2) H(3) 1.551 ? . .
H(2) H(5) 2.908 ? . 2_655
H(2) H(6) 3.376 ? . 2_655
H(2) H(10) 3.320 ? . 2_664
H(2) H(15) 3.247 ? . 1_565
H(2) H(16) 3.491 ? . 1_565
H(2) H(17) 3.343 ? . 1_565
H(3) O(1) 2.336 ? . .
H(3) O(2) 1.972 ? . .
H(3) C(3) 2.441 ? . .
H(3) C(8) 2.847 ? . 2_664
H(3) C(9) 2.810 ? . 2_664
H(3) C(10) 3.107 ? . 2_664
H(3) C(11) 3.371 ? . 2_664
H(3) C(12) 3.256 ? . 2_664
H(3) C(13) 3.467 ? . 2_664
H(3) C(14) 3.342 ? . 2_664
H(3) C(15) 3.367 ? . 1_565
H(3) H(1) 1.551 ? . .
H(3) H(2) 1.551 ? . .
H(3) H(8) 3.323 ? . 2_654
H(3) H(10) 3.234 ? . 2_664
H(3) H(13) 2.939 ? . 2_664
H(3) H(15) 2.762 ? . 1_565
H(3) H(16) 3.563 ? . 2_664
H(3) H(17) 3.208 ? . 1_565
H(4) S(2) 3.541 ? . 4_664
H(4) O(3) 2.938 ? . .
H(4) O(4) 1.977 ? . .
H(4) C(5) 2.775 ? . .
H(4) C(7) 3.565 ? . 4_664
H(4) C(16) 3.266 ? . 4_654
H(4) H(1) 3.192 ? . 3_465
H(4) H(5) 1.551 ? . .
H(4) H(6) 1.551 ? . .
H(4) H(7) 2.727 ? . 4_664
H(4) H(18) 2.844 ? . 4_654
H(4) H(19) 2.880 ? . 4_654
H(4) H(22) 3.179 ? . 4_654
H(5) S(1) 3.013 ? . 2_654
H(5) O(2) 2.726 ? . 2_654
H(5) O(3) 3.512 ? . .
H(5) O(4) 1.980 ? . .
H(5) C(4) 3.322 ? . 2_654
H(5) C(5) 3.094 ? . .
H(5) H(2) 2.908 ? . 2_654
H(5) H(4) 1.551 ? . .
H(5) H(6) 1.551 ? . .
H(5) H(16) 3.239 ? . 2_664
H(6) S(2) 3.454 ? . 4_664
H(6) O(1) 3.418 ? . .
H(6) O(3) 2.322 ? . .
H(6) O(4) 1.979 ? . .
H(6) C(5) 2.408 ? . .
H(6) C(17) 3.432 ? . 4_664
H(6) H(2) 3.376 ? . 2_654
H(6) H(4) 1.551 ? . .
H(6) H(5) 1.551 ? . .
H(6) H(7) 3.422 ? . 4_664
H(6) H(16) 3.130 ? . 2_664
H(6) H(21) 3.132 ? . 4_664
H(6) H(23) 2.922 ? . 4_664
H(7) Rh(1) 2.621 ? . .
H(7) S(1) 2.356 ? . .
H(7) S(2) 2.940 ? . .
H(7) C(1) 2.718 ? . .
H(7) C(2) 2.890 ? . .
H(7) C(4) 3.352 ? . 2_655
H(7) C(6) 3.490 ? . 4_665
H(7) C(16) 3.446 ? . 1_565
H(7) H(1) 2.518 ? . 2_655
H(7) H(4) 2.727 ? . 4_665
H(7) H(6) 3.422 ? . 4_665
H(7) H(8) 1.551 ? . .
H(7) H(11) 3.482 ? . .
H(7) H(19) 2.593 ? . 1_565
H(8) Rh(1) 2.627 ? . .
H(8) S(1) 2.364 ? . .
H(8) O(1) 2.765 ? . 2_655
H(8) O(2) 2.721 ? . 2_655
H(8) O(4) 3.598 ? . 2_655
H(8) C(1) 3.568 ? . .
H(8) C(1) 3.424 ? . 2_655
H(8) C(3) 2.644 ? . 2_655
H(8) C(4) 2.965 ? . 2_655
H(8) C(8) 3.275 ? . .
H(8) C(9) 3.392 ? . .
H(8) C(13) 3.258 ? . .
H(8) C(14) 3.575 ? . .
H(8) H(1) 2.452 ? . 2_655
H(8) H(3) 3.323 ? . 2_655
H(8) H(7) 1.551 ? . .
H(8) H(9) 3.155 ? . .
H(8) H(11) 2.893 ? . .
H(8) H(14) 2.899 ? . .
H(9) S(1) 3.031 ? . 2_655
H(9) O(2) 3.264 ? . 2_655
H(9) C(1) 3.384 ? . 2_655
H(9) C(8) 2.021 ? . .
H(9) C(9) 2.668 ? . .
H(9) C(12) 3.363 ? . .
H(9) C(14) 2.772 ? . .
H(9) H(8) 3.155 ? . .
H(9) H(10) 1.551 ? . .
H(9) H(11) 1.551 ? . .
H(9) H(13) 2.603 ? . .
H(9) H(14) 2.637 ? . .
H(9) H(17) 2.995 ? . 2_655
H(10) O(3) 3.600 ? . 4_665
H(10) C(8) 2.015 ? . .
H(10) C(9) 3.183 ? . .
H(10) C(12) 2.862 ? . .
H(10) C(16) 3.302 ? . 4_655
H(10) C(17) 3.158 ? . .
H(10) H(2) 3.320 ? . 2_645
H(10) H(3) 3.234 ? . 2_645
H(10) H(9) 1.551 ? . .
H(10) H(11) 1.551 ? . .
H(10) H(13) 3.557 ? . .
H(10) H(17) 3.114 ? . 2_655
H(10) H(18) 2.555 ? . 4_655
H(10) H(20) 3.221 ? . 4_655
H(10) H(21) 2.617 ? . .
H(10) H(22) 3.562 ? . .
H(10) H(23) 3.341 ? . 4_655
H(11) Rh(1) 3.266 ? . .
H(11) O(2) 3.271 ? . 2_655
H(11) O(3) 2.580 ? . 4_665
H(11) C(7) 3.223 ? . .
H(11) C(8) 2.017 ? . .
H(11) C(9) 3.186 ? . .
H(11) C(12) 2.851 ? . .
H(11) C(17) 3.189 ? . .
H(11) H(1) 3.329 ? . 2_655
H(11) H(7) 3.482 ? . .
H(11) H(8) 2.893 ? . .
H(11) H(9) 1.551 ? . .
H(11) H(10) 1.551 ? . .
H(11) H(18) 3.111 ? . 4_655
H(11) H(21) 2.636 ? . .
H(12) O(1) 3.355 ? . 2_645
H(12) C(8) 3.339 ? . .
H(12) C(9) 2.021 ? . .
H(12) C(10) 2.657 ? . .
H(12) C(15) 2.706 ? . .
H(12) C(17) 2.985 ? . 3_555
H(12) H(13) 1.551 ? . .
H(12) H(14) 1.551 ? . .
H(12) H(16) 2.577 ? . .
H(12) H(17) 2.492 ? . .
H(12) H(20) 3.253 ? . 2_655
H(12) H(21) 2.787 ? . 3_555
H(12) H(22) 2.713 ? . 3_555
H(12) H(23) 2.950 ? . 3_555
H(13) O(1) 3.161 ? . 2_645
H(13) C(8) 2.828 ? . .
H(13) C(9) 2.028 ? . .
H(13) C(10) 3.181 ? . .
H(13) C(13) 3.133 ? . .
H(13) C(15) 3.256 ? . 2_655
H(13) C(16) 3.558 ? . 2_655
H(13) H(3) 2.939 ? . 2_645
H(13) H(9) 2.603 ? . .
H(13) H(10) 3.557 ? . .
H(13) H(12) 1.551 ? . .
H(13) H(14) 1.551 ? . .
H(13) H(15) 2.764 ? . 2_655
H(13) H(16) 3.514 ? . .
H(13) H(17) 3.046 ? . 2_655
H(13) H(20) 2.744 ? . 2_655
H(14) Rh(1) 3.310 ? . .
H(14) S(1) 3.537 ? . .
H(14) S(2) 3.504 ? . 2_655
H(14) O(4) 2.965 ? . 2_655
H(14) C(1) 3.021 ? . 2_655
H(14) C(2) 2.952 ? . 2_655
H(14) C(3) 3.569 ? . 2_655
H(14) C(5) 3.519 ? . 2_655
H(14) C(7) 3.354 ? . .
H(14) C(8) 2.874 ? . .
H(14) C(9) 2.030 ? . .
H(14) C(10) 3.237 ? . .
H(14) C(13) 3.186 ? . .
H(14) H(8) 2.899 ? . .
H(14) H(9) 2.637 ? . .
H(14) H(12) 1.551 ? . .
H(14) H(13) 1.551 ? . .
H(14) H(17) 3.566 ? . .
H(14) H(22) 3.404 ? . 3_555
H(15) O(1) 2.943 ? . 1_545
H(15) O(2) 2.807 ? . 1_545
H(15) C(1) 3.385 ? . 1_545
H(15) C(3) 2.733 ? . 1_545
H(15) C(4) 3.116 ? . 1_545
H(15) C(9) 3.363 ? . .
H(15) C(10) 2.022 ? . .
H(15) C(11) 2.679 ? . .
H(15) C(16) 2.784 ? . .
H(15) H(2) 3.247 ? . 1_545
H(15) H(3) 2.762 ? . 1_545
H(15) H(13) 2.764 ? . 2_654
H(15) H(16) 1.551 ? . .
H(15) H(17) 1.551 ? . .
H(15) H(19) 2.573 ? . .
H(15) H(20) 2.690 ? . .
H(16) O(1) 2.766 ? . 2_645
H(16) O(2) 3.349 ? . 1_545
H(16) C(6) 3.547 ? . 2_645
H(16) C(9) 2.854 ? . .
H(16) C(10) 2.011 ? . .
H(16) C(11) 3.152 ? . .
H(16) C(14) 3.122 ? . .
H(16) H(2) 3.491 ? . 1_545
H(16) H(3) 3.563 ? . 2_645
H(16) H(5) 3.239 ? . 2_645
H(16) H(6) 3.130 ? . 2_645
H(16) H(12) 2.577 ? . .
H(16) H(13) 3.514 ? . .
H(16) H(15) 1.551 ? . .
H(16) H(17) 1.551 ? . .
H(16) H(19) 3.479 ? . .
H(16) H(23) 3.414 ? . 3_555
H(17) Rh(1) 3.358 ? . .
H(17) C(4) 3.585 ? . 1_545
H(17) C(9) 2.817 ? . .
H(17) C(10) 2.014 ? . .
H(17) C(11) 3.202 ? . .
H(17) C(13) 3.459 ? . 2_654
H(17) C(14) 3.076 ? . .
H(17) H(2) 3.343 ? . 1_545
H(17) H(3) 3.208 ? . 1_545
H(17) H(9) 2.995 ? . 2_654
H(17) H(10) 3.114 ? . 2_654
H(17) H(12) 2.492 ? . .
H(17) H(13) 3.046 ? . 2_654
H(17) H(14) 3.566 ? . .
H(17) H(15) 1.551 ? . .
H(17) H(16) 1.551 ? . .
H(17) H(23) 3.102 ? . 3_555
H(18) O(3) 3.216 ? . 1_545
H(18) C(6) 3.588 ? . 4_655
H(18) C(10) 3.321 ? . .
H(18) C(11) 2.017 ? . .
H(18) C(12) 2.686 ? . .
H(18) C(13) 3.232 ? . 4_654
H(18) C(17) 2.775 ? . .
H(18) H(4) 2.844 ? . 4_655
H(18) H(10) 2.555 ? . 4_654
H(18) H(11) 3.111 ? . 4_654
H(18) H(19) 1.551 ? . .
H(18) H(20) 1.551 ? . .
H(18) H(21) 3.510 ? . 4_654
H(18) H(22) 2.585 ? . .
H(18) H(23) 2.653 ? . .
H(19) O(1) 3.385 ? . 1_545
H(19) O(3) 2.891 ? . 1_545
H(19) C(1) 3.139 ? . 1_545
H(19) C(2) 3.144 ? . 1_545
H(19) C(3) 3.359 ? . 1_545
H(19) C(5) 3.292 ? . 1_545
H(19) C(7) 3.422 ? . 1_545
H(19) C(10) 2.797 ? . .
H(19) C(11) 2.023 ? . .
H(19) C(12) 3.240 ? . .
H(19) C(15) 3.087 ? . .
H(19) H(4) 2.880 ? . 4_655
H(19) H(7) 2.593 ? . 1_545
H(19) H(15) 2.573 ? . .
H(19) H(16) 3.479 ? . .
H(19) H(18) 1.551 ? . .
H(19) H(20) 1.551 ? . .
H(20) Rh(1) 3.337 ? . .
H(20) S(2) 3.327 ? . .
H(20) O(1) 3.351 ? . 1_545
H(20) O(3) 3.125 ? . 1_545
H(20) C(10) 2.870 ? . .
H(20) C(11) 2.026 ? . .
H(20) C(12) 3.210 ? . .
H(20) C(14) 3.401 ? . 2_654
H(20) C(15) 3.225 ? . .
H(20) H(10) 3.221 ? . 4_654
H(20) H(12) 3.253 ? . 2_654
H(20) H(13) 2.744 ? . 2_654
H(20) H(15) 2.690 ? . .
H(20) H(18) 1.551 ? . .
H(20) H(19) 1.551 ? . .
H(20) H(21) 2.880 ? . 4_654
H(21) O(3) 3.151 ? . 4_665
H(21) C(8) 2.678 ? . .
H(21) C(11) 3.372 ? . .
H(21) C(12) 2.022 ? . .
H(21) C(13) 2.786 ? . .
H(21) C(14) 3.582 ? . 3_455
H(21) H(6) 3.132 ? . 4_665
H(21) H(10) 2.617 ? . .
H(21) H(11) 2.636 ? . .
H(21) H(12) 2.787 ? . 3_455
H(21) H(18) 3.510 ? . 4_655
H(21) H(20) 2.880 ? . 4_655
H(21) H(22) 1.551 ? . .
H(21) H(23) 1.551 ? . .
H(22) O(4) 3.070 ? . 4_655
H(22) C(6) 3.579 ? . 4_655
H(22) C(8) 3.182 ? . .
H(22) C(11) 2.846 ? . .
H(22) C(12) 2.033 ? . .
H(22) C(14) 3.456 ? . 3_455
H(22) C(16) 3.145 ? . .
H(22) H(4) 3.179 ? . 4_655
H(22) H(10) 3.562 ? . .
H(22) H(12) 2.713 ? . 3_455
H(22) H(14) 3.404 ? . 3_455
H(22) H(18) 2.585 ? . .
H(22) H(21) 1.551 ? . .
H(22) H(23) 1.551 ? . .
H(23) Rh(1) 3.308 ? . .
H(23) S(2) 3.213 ? . .
H(23) C(8) 3.245 ? . .
H(23) C(11) 2.894 ? . .
H(23) C(12) 2.031 ? . .
H(23) C(16) 3.201 ? . .
H(23) H(6) 2.922 ? . 4_665
H(23) H(10) 3.341 ? . 4_654
H(23) H(12) 2.950 ? . 3_455
H(23) H(16) 3.414 ? . 3_455
H(23) H(17) 3.102 ? . 3_455
H(23) H(18) 2.653 ? . .
H(23) H(21) 1.551 ? . .
H(23) H(22) 1.551 ? . .

loop_
_geom_torsion_atom_site_label_1
_geom_torsion_atom_site_label_2
_geom_torsion_atom_site_label_3
_geom_torsion_atom_site_label_4
_geom_torsion
_geom_torsion_publ_flag
_geom_torsion_site_symmetry_1
_geom_torsion_site_symmetry_2
_geom_torsion_site_symmetry_3
_geom_torsion_site_symmetry_4
S(1) Rh(1) S(2) C(2) 1.07(15) ? . . . .
S(2) Rh(1) S(1) C(1) -2.77(14) ? . . . .
S(2) Rh(1) S(1) C(7) 92.1(2) ? . . . .
C(7) Rh(1) S(1) C(1) -94.9(2) ? . . . .
S(1) Rh(1) C(8) C(9) -60.8(2) ? . . . .
S(1) Rh(1) C(8) C(12) -179.08(19) ? . . . .
S(1) Rh(1) C(8) C(13) 60.7(4) ? . . . .
C(8) Rh(1) S(1) C(1) -158.1(2) ? . . . .
C(8) Rh(1) S(1) C(7) -63.3(2) ? . . . .
S(1) Rh(1) C(9) C(8) 137.1(2) ? . . . .
S(1) Rh(1) C(9) C(10) -106.1(2) ? . . . .
S(1) Rh(1) C(9) C(14) 15.3(3) ? . . . .
C(9) Rh(1) S(1) C(1) 167.64(17) ? . . . .
C(9) Rh(1) S(1) C(7) -97.5(2) ? . . . .
S(1) Rh(1) C(10) C(9) 89.0(2) ? . . . .
S(1) Rh(1) C(10) C(11) -151.6(2) ? . . . .
S(1) Rh(1) C(10) C(15) -28.5(4) ? . . . .
C(10) Rh(1) S(1) C(1) 126.97(18) ? . . . .
C(10) Rh(1) S(1) C(7) -138.2(2) ? . . . .
S(1) Rh(1) C(11) C(10) 47.1(4) ? . . . .
S(1) Rh(1) C(11) C(12) 165.4(2) ? . . . .
S(1) Rh(1) C(11) C(16) -74.9(4) ? . . . .
C(11) Rh(1) S(1) C(1) 98.4(2) ? . . . .
C(11) Rh(1) S(1) C(7) -166.7(3) ? . . . .
S(1) Rh(1) C(12) C(8) 4.3(9) ? . . . .
S(1) Rh(1) C(12) C(11) -111.4(7) ? . . . .
S(1) Rh(1) C(12) C(17) 126.9(7) ? . . . .
C(12) Rh(1) S(1) C(1) -161.7(7) ? . . . .
C(12) Rh(1) S(1) C(7) -66.9(8) ? . . . .
S(2) Rh(1) C(7) S(1) -86.38(14) ? . . . .
C(7) Rh(1) S(2) C(2) 48.2(2) ? . . . .
S(2) Rh(1) C(8) C(9) 155.35(18) ? . . . .
S(2) Rh(1) C(8) C(12) 37.1(3) ? . . . .
S(2) Rh(1) C(8) C(13) -83.1(4) ? . . . .
C(8) Rh(1) S(2) C(2) 155.1(2) ? . . . .
S(2) Rh(1) C(9) C(8) -76.1(4) ? . . . .
S(2) Rh(1) C(9) C(10) 40.6(4) ? . . . .
S(2) Rh(1) C(9) C(14) 162.1(2) ? . . . .
C(9) Rh(1) S(2) C(2) -147.4(3) ? . . . .
S(2) Rh(1) C(10) C(9) -165.65(17) ? . . . .
S(2) Rh(1) C(10) C(11) -46.2(3) ? . . . .
S(2) Rh(1) C(10) C(15) 76.9(4) ? . . . .
C(10) Rh(1) S(2) C(2) -116.99(19) ? . . . .
S(2) Rh(1) C(11) C(10) 144.4(2) ? . . . .
S(2) Rh(1) C(11) C(12) -97.3(2) ? . . . .
S(2) Rh(1) C(11) C(16) 22.4(4) ? . . . .
C(11) Rh(1) S(2) C(2) -142.84(19) ? . . . .
S(2) Rh(1) C(12) C(8) -154.3(2) ? . . . .
S(2) Rh(1) C(12) C(11) 90.0(2) ? . . . .
S(2) Rh(1) C(12) C(17) -31.6(4) ? . . . .
C(12) Rh(1) S(2) C(2) 177.70(19) ? . . . .
C(7) Rh(1) C(8) C(9) -102.9(2) ? . . . .
C(7) Rh(1) C(8) C(12) 138.9(2) ? . . . .
C(7) Rh(1) C(8) C(13) 18.7(4) ? . . . .
C(8) Rh(1) C(7) S(1) 137.34(16) ? . . . .
C(7) Rh(1) C(9) C(8) 87.5(2) ? . . . .
C(7) Rh(1) C(9) C(10) -155.8(2) ? . . . .
C(7) Rh(1) C(9) C(14) -34.3(4) ? . . . .
C(9) Rh(1) C(7) S(1) 98.53(17) ? . . . .
C(7) Rh(1) C(10) C(9) 38.3(3) ? . . . .
C(7) Rh(1) C(10) C(11) 157.7(3) ? . . . .
C(7) Rh(1) C(10) C(15) -79.2(4) ? . . . .
C(10) Rh(1) C(7) S(1) 74.8(2) ? . . . .
C(7) Rh(1) C(11) C(10) -88.4(8) ? . . . .
C(7) Rh(1) C(11) C(12) 29.9(9) ? . . . .
C(7) Rh(1) C(11) C(16) 149.6(8) ? . . . .
C(11) Rh(1) C(7) S(1) 145.5(7) ? . . . .
C(7) Rh(1) C(12) C(8) -55.5(3) ? . . . .
C(7) Rh(1) C(12) C(11) -171.2(2) ? . . . .
C(7) Rh(1) C(12) C(17) 67.2(5) ? . . . .
C(12) Rh(1) C(7) S(1) 169.12(16) ? . . . .
C(8) Rh(1) C(9) C(10) 116.7(3) ? . . . .
C(8) Rh(1) C(9) C(14) -121.8(4) ? . . . .
C(9) Rh(1) C(8) C(12) -118.3(3) ? . . . .
C(9) Rh(1) C(8) C(13) 121.5(4) ? . . . .
C(8) Rh(1) C(10) C(9) -37.8(2) ? . . . .
C(8) Rh(1) C(10) C(11) 81.6(3) ? . . . .
C(8) Rh(1) C(10) C(15) -155.3(4) ? . . . .
C(10) Rh(1) C(8) C(9) 38.3(2) ? . . . .
C(10) Rh(1) C(8) C(12) -80.0(2) ? . . . .
C(10) Rh(1) C(8) C(13) 159.8(4) ? . . . .
C(8) Rh(1) C(11) C(10) -79.5(2) ? . . . .
C(8) Rh(1) C(11) C(12) 38.8(2) ? . . . .
C(8) Rh(1) C(11) C(16) 158.5(4) ? . . . .
C(11) Rh(1) C(8) C(9) 79.3(2) ? . . . .
C(11) Rh(1) C(8) C(12) -39.0(2) ? . . . .
C(11) Rh(1) C(8) C(13) -159.2(4) ? . . . .
C(8) Rh(1) C(12) C(11) -115.7(3) ? . . . .
C(8) Rh(1) C(12) C(17) 122.7(5) ? . . . .
C(12) Rh(1) C(8) C(9) 118.3(3) ? . . . .
C(12) Rh(1) C(8) C(13) -120.2(5) ? . . . .
C(9) Rh(1) C(10) C(11) 119.4(3) ? . . . .
C(9) Rh(1) C(10) C(15) -117.5(4) ? . . . .
C(10) Rh(1) C(9) C(8) -116.7(3) ? . . . .
C(10) Rh(1) C(9) C(14) 121.5(4) ? . . . .
C(9) Rh(1) C(11) C(10) -37.2(2) ? . . . .
C(9) Rh(1) C(11) C(12) 81.1(2) ? . . . .
C(9) Rh(1) C(11) C(16) -159.2(4) ? . . . .
C(11) Rh(1) C(9) C(8) -81.2(2) ? . . . .
C(11) Rh(1) C(9) C(10) 35.5(2) ? . . . .
C(11) Rh(1) C(9) C(14) 157.0(4) ? . . . .
C(9) Rh(1) C(12) C(8) 36.8(2) ? . . . .
C(9) Rh(1) C(12) C(11) -78.9(2) ? . . . .
C(9) Rh(1) C(12) C(17) 159.5(5) ? . . . .
C(12) Rh(1) C(9) C(8) -37.7(2) ? . . . .
C(12) Rh(1) C(9) C(10) 79.1(2) ? . . . .
C(12) Rh(1) C(9) C(14) -159.5(4) ? . . . .
C(10) Rh(1) C(11) C(12) 118.3(4) ? . . . .
C(10) Rh(1) C(11) C(16) -122.0(5) ? . . . .
C(11) Rh(1) C(10) C(9) -119.4(3) ? . . . .
C(11) Rh(1) C(10) C(15) 123.1(5) ? . . . .
C(10) Rh(1) C(12) C(8) 79.7(2) ? . . . .
C(10) Rh(1) C(12) C(11) -35.9(2) ? . . . .
C(10) Rh(1) C(12) C(17) -157.6(5) ? . . . .
C(12) Rh(1) C(10) C(9) -81.3(2) ? . . . .
C(12) Rh(1) C(10) C(11) 38.2(3) ? . . . .
C(12) Rh(1) C(10) C(15) 161.2(4) ? . . . .
C(11) Rh(1) C(12) C(8) 115.7(3) ? . . . .
C(11) Rh(1) C(12) C(17) -121.6(5) ? . . . .
C(12) Rh(1) C(11) C(10) -118.3(4) ? . . . .
C(12) Rh(1) C(11) C(16) 119.7(4) ? . . . .
Rh(1) S(1) C(1) C(2) 4.8(3) ? . . . .
Rh(1) S(1) C(1) C(3) -178.2(2) ? . . . .
C(1) S(1) C(7) Rh(1) 99.80(17) ? . . . .
C(7) S(1) C(1) C(2) -54.9(3) ? . . . .
C(7) S(1) C(1) C(3) 122.1(3) ? . . . .
Rh(1) S(2) C(2) C(1) 1.7(3) ? . . . .
Rh(1) S(2) C(2) C(5) -176.1(2) ? . . . .
C(4) O(2) C(3) O(1) 1.1(6) ? . . . .
C(4) O(2) C(3) C(1) -178.8(3) ? . . . .
C(6) O(4) C(5) O(3) 6.0(6) ? . . . .
C(6) O(4) C(5) C(2) -176.9(4) ? . . . .
S(1) C(1) C(2) S(2) -4.6(5) ? . . . .
S(1) C(1) C(2) C(5) 173.0(3) ? . . . .
S(1) C(1) C(3) O(1) -166.2(3) ? . . . .
S(1) C(1) C(3) O(2) 13.7(4) ? . . . .
C(2) C(1) C(3) O(1) 10.8(6) ? . . . .
C(2) C(1) C(3) O(2) -169.3(3) ? . . . .
C(3) C(1) C(2) S(2) 178.5(3) ? . . . .
C(3) C(1) C(2) C(5) -3.9(6) ? . . . .
S(2) C(2) C(5) O(3) 78.5(5) ? . . . .
S(2) C(2) C(5) O(4) -98.6(3) ? . . . .
C(1) C(2) C(5) O(3) -99.4(5) ? . . . .
C(1) C(2) C(5) O(4) 83.5(4) ? . . . .
Rh(1) C(8) C(9) C(10) -64.7(2) ? . . . .
Rh(1) C(8) C(9) C(14) 123.3(4) ? . . . .
Rh(1) C(8) C(12) C(11) 65.2(3) ? . . . .
Rh(1) C(8) C(12) C(17) -124.4(5) ? . . . .
C(9) C(8) C(12) Rh(1) -60.2(2) ? . . . .
C(9) C(8) C(12) C(11) 5.0(4) ? . . . .
C(9) C(8) C(12) C(17) 175.4(4) ? . . . .
C(12) C(8) C(9) Rh(1) 59.3(2) ? . . . .
C(12) C(8) C(9) C(10) -5.4(4) ? . . . .
C(12) C(8) C(9) C(14) -177.4(4) ? . . . .
C(13) C(8) C(9) Rh(1) -119.8(4) ? . . . .
C(13) C(8) C(9) C(10) 175.5(4) ? . . . .
C(13) C(8) C(9) C(14) 3.5(7) ? . . . .
C(13) C(8) C(12) Rh(1) 118.9(4) ? . . . .
C(13) C(8) C(12) C(11) -175.9(4) ? . . . .
C(13) C(8) C(12) C(17) -5.5(7) ? . . . .
Rh(1) C(9) C(10) C(11) -59.9(2) ? . . . .
Rh(1) C(9) C(10) C(15) 121.3(4) ? . . . .
C(8) C(9) C(10) Rh(1) 63.7(2) ? . . . .
C(8) C(9) C(10) C(11) 3.8(4) ? . . . .
C(8) C(9) C(10) C(15) -175.0(4) ? . . . .
C(14) C(9) C(10) Rh(1) -124.2(4) ? . . . .
C(14) C(9) C(10) C(11) 175.9(4) ? . . . .
C(14) C(9) C(10) C(15) -2.9(6) ? . . . .
Rh(1) C(10) C(11) C(12) -58.9(2) ? . . . .
Rh(1) C(10) C(11) C(16) 123.7(4) ? . . . .
C(9) C(10) C(11) Rh(1) 58.2(2) ? . . . .
C(9) C(10) C(11) C(12) -0.7(4) ? . . . .
C(9) C(10) C(11) C(16) -178.1(4) ? . . . .
C(15) C(10) C(11) Rh(1) -123.0(4) ? . . . .
C(15) C(10) C(11) C(12) 178.1(4) ? . . . .
C(15) C(10) C(11) C(16) 0.7(7) ? . . . .
Rh(1) C(11) C(12) C(8) -64.6(3) ? . . . .
Rh(1) C(11) C(12) C(17) 124.9(5) ? . . . .
C(10) C(11) C(12) Rh(1) 61.9(2) ? . . . .
C(10) C(11) C(12) C(8) -2.7(4) ? . . . .
C(10) C(11) C(12) C(17) -173.3(4) ? . . . .
C(16) C(11) C(12) Rh(1) -120.7(4) ? . . . .
C(16) C(11) C(12) C(8) 174.7(4) ? . . . .
C(16) C(11) C(12) C(17) 4.2(7) ? . . . .
